data_1501887
loop_
_publ_author_name
'Van Rossom, Wim'
'Robeyns, Koen'
'Ovaere, Magriet'
'Van Meervelt, Luc'
'Dehaen, Wim'
'Maes, Wouter'

_publ_section_title
;
 Odd-numbered oxacalix[n]arenes (n = 5, 7): synthesis and solid-state
 structures.
;
_journal_issue 1
_journal_name_full 'Organic letters'
_journal_page_first 126
_journal_page_last 129
_journal_paper_doi 10.1021/ol1026969
_journal_volume 13
_journal_year 2011
_chemical_formula_moiety 'C38 H24 N4 O5'
_chemical_formula_sum 'C38 H24 N4 O5'
_chemical_formula_weight 616.61
_chemical_name_systematic
; 
 ? 
;
_space_group_IT_number 2
_symmetry_cell_setting triclinic
_symmetry_space_group_name_Hall '-P 1'
_symmetry_space_group_name_H-M 'P -1'
_atom_sites_solution_hydrogens geom
_atom_sites_solution_primary direct
_atom_sites_solution_secondary difmap
_audit_creation_method SHELXL-97
_cell_angle_alpha 84.750(8)
_cell_angle_beta 84.635(6)
_cell_angle_gamma 76.004(8)
_cell_formula_units_Z 2
_cell_length_a 11.2893(10)
_cell_length_b 11.9604(17)
_cell_length_c 12.1100(12)
_cell_measurement_reflns_used 2918
_cell_measurement_temperature 100(2)
_cell_measurement_theta_max 69.09
_cell_measurement_theta_min 32.621
_cell_volume 1575.6(3)
_computing_cell_refinement 'Bruker SAINT (SAINT, 1997)'
_computing_data_collection 'Bruker SMART (SMART, 1997)'
_computing_data_reduction 'Bruker SAINT (SAINT, 1997)'
_computing_molecular_graphics 'PLUTON (Spek, 1998)'
_computing_publication_material 'PLATON (Spek, 1998)'
_computing_structure_refinement 'SHELXL-97 (Sheldrick, 1997)'
_computing_structure_solution 'SHELXS-97 (Sheldrick, 1990)'
_diffrn_ambient_temperature 100(2)
_diffrn_measured_fraction_theta_full 0.978
_diffrn_measured_fraction_theta_max 0.965
_diffrn_measurement_device_type 'SMART 6000'
_diffrn_measurement_method 'omega and phi scan'
_diffrn_radiation_monochromator 'crossed Goebel mirrors'
_diffrn_radiation_source 'fine-focus sealed tube'
_diffrn_radiation_type CuK\a
_diffrn_radiation_wavelength 1.54178
_diffrn_reflns_av_R_equivalents 0.0942
_diffrn_reflns_av_sigmaI/netI 0.0617
_diffrn_reflns_limit_h_max 13
_diffrn_reflns_limit_h_min -13
_diffrn_reflns_limit_k_max 14
_diffrn_reflns_limit_k_min -14
_diffrn_reflns_limit_l_max 14
_diffrn_reflns_limit_l_min -14
_diffrn_reflns_number 34376
_diffrn_reflns_theta_full 67.70
_diffrn_reflns_theta_max 70.68
_diffrn_reflns_theta_min 3.68
_exptl_absorpt_coefficient_mu 0.716
_exptl_absorpt_correction_T_max 0.9318
_exptl_absorpt_correction_T_min 0.7435
_exptl_absorpt_correction_type multi-scan
_exptl_absorpt_process_details 'Bruker SADABS'
_exptl_crystal_colour translucent
_exptl_crystal_density_diffrn 1.300
_exptl_crystal_density_method 'not measured'
_exptl_crystal_description block
_exptl_crystal_F_000 640
_exptl_crystal_size_max 0.20
_exptl_crystal_size_mid 0.16
_exptl_crystal_size_min 0.10
_platon_squeeze_details
;
Disordered CHCl3 or CH2Cl2 in the proximity of an 
inversion centre.
;
_refine_diff_density_max 0.304
_refine_diff_density_min -0.334
_refine_diff_density_rms 0.072
_refine_ls_extinction_method none
_refine_ls_goodness_of_fit_ref 1.135
_refine_ls_hydrogen_treatment constr
_refine_ls_matrix_type full
_refine_ls_number_parameters 424
_refine_ls_number_reflns 5846
_refine_ls_number_restraints 0
_refine_ls_restrained_S_all 1.135
_refine_ls_R_factor_all 0.1007
_refine_ls_R_factor_gt 0.0842
_refine_ls_shift/su_max 0.000
_refine_ls_shift/su_mean 0.000
_refine_ls_structure_factor_coef Fsqd
_refine_ls_weighting_details 'calc w=1/[\s^2^(Fo^2^)+(0.0247P)^2^+4.7027P] where P=(Fo^2^+2Fc^2^)/3'
_refine_ls_weighting_scheme calc
_refine_ls_wR_factor_gt 0.1718
_refine_ls_wR_factor_ref 0.1784
_reflns_number_gt 4705
_reflns_number_total 5846
_reflns_threshold_expression >2sigma(I)
_cod_data_source_file ol1026969_si_002.cif
_cod_data_source_block wim129
_cod_database_code 1501887

loop_
_symmetry_equiv_pos_as_xyz
'x, y, z'
'-x, -y, -z'

loop_
_atom_site_label
_atom_site_type_symbol
_atom_site_fract_x
_atom_site_fract_y
_atom_site_fract_z
_atom_site_U_iso_or_equiv
_atom_site_adp_type
_atom_site_occupancy
_atom_site_symmetry_multiplicity
_atom_site_calc_flag
_atom_site_refinement_flags
O1 O 1.18660(15) 0.66619(15) 0.00140(15) 0.0227(4) Uani 1 1 d .
C2 C 1.1902(2) 0.7422(2) 0.0809(2) 0.0194(6) Uani 1 1 d .
C3 C 1.2822(2) 0.7043(2) 0.1523(2) 0.0220(6) Uani 1 1 d .
H3 H 1.3338 0.6288 0.1494 0.026 Uiso 1 1 calc R
C4 C 1.2981(2) 0.7787(2) 0.2286(2) 0.0223(6) Uani 1 1 d .
H4 H 1.3634 0.7547 0.2761 0.027 Uiso 1 1 calc R
C5 C 1.2208(2) 0.8863(2) 0.2365(2) 0.0218(6) Uani 1 1 d .
H5 H 1.2304 0.9360 0.2902 0.026 Uiso 1 1 calc R
C6 C 1.1280(2) 0.9207(2) 0.1635(2) 0.0184(6) Uani 1 1 d .
C7 C 1.1131(2) 0.8513(2) 0.0826(2) 0.0196(6) Uani 1 1 d .
H7 H 1.0526 0.8776 0.0306 0.023 Uiso 1 1 calc R
O8 O 1.05123(17) 1.03132(15) 0.16398(15) 0.0225(4) Uani 1 1 d .
C9 C 0.9903(2) 1.0641(2) 0.2643(2) 0.0175(5) Uani 1 1 d .
C10 C 0.9751(2) 1.1779(2) 0.2855(2) 0.0216(6) Uani 1 1 d .
H10 H 1.0113 1.2280 0.2352 0.026 Uiso 1 1 calc R
C11 C 0.9066(2) 1.2190(2) 0.3807(2) 0.0217(6) Uani 1 1 d .
H11 H 0.8953 1.2978 0.3949 0.026 Uiso 1 1 calc R
C12 C 0.8547(2) 1.1467(2) 0.4551(2) 0.0215(6) Uani 1 1 d .
H12 H 0.8076 1.1752 0.5201 0.026 Uiso 1 1 calc R
C13 C 0.8727(2) 1.0323(2) 0.4331(2) 0.0174(5) Uani 1 1 d .
C14 C 0.9404(2) 0.9886(2) 0.3385(2) 0.0180(5) Uani 1 1 d .
H14 H 0.9523 0.9096 0.3246 0.022 Uiso 1 1 calc R
O15 O 0.82863(15) 0.95909(15) 0.51444(14) 0.0207(4) Uani 1 1 d .
C16 C 0.7301(2) 0.9188(2) 0.4953(2) 0.0192(6) Uani 1 1 d .
N17 N 0.69096(18) 0.86070(17) 0.58466(17) 0.0170(5) Uani 1 1 d .
C18 C 0.5903(2) 0.8222(2) 0.5738(2) 0.0176(5) Uani 1 1 d .
N19 N 0.52941(18) 0.83574(18) 0.48194(17) 0.0190(5) Uani 1 1 d .
C20 C 0.5744(2) 0.8909(2) 0.3947(2) 0.0170(5) Uani 1 1 d .
C21 C 0.6763(2) 0.9370(2) 0.3952(2) 0.0184(6) Uani 1 1 d .
H21 H 0.7064 0.9777 0.3319 0.022 Uiso 1 1 calc R
O22 O 0.51063(15) 0.90139(17) 0.30259(14) 0.0231(4) Uani 1 1 d .
C23 C 0.5785(2) 0.9039(2) 0.1999(2) 0.0177(5) Uani 1 1 d .
C24 C 0.6394(2) 0.7974(2) 0.1603(2) 0.0193(6) Uani 1 1 d .
H24 H 0.6361 0.7271 0.2024 0.023 Uiso 1 1 calc R
C25 C 0.7044(2) 0.7977(2) 0.0580(2) 0.0186(6) Uani 1 1 d .
C26 C 0.7111(2) 0.8993(2) -0.0046(2) 0.0214(6) Uani 1 1 d .
H26 H 0.7574 0.8980 -0.0744 0.026 Uiso 1 1 calc R
C27 C 0.6481(2) 1.0033(2) 0.0376(2) 0.0243(6) Uani 1 1 d .
H27 H 0.6506 1.0738 -0.0045 0.029 Uiso 1 1 calc R
C28 C 0.5816(2) 1.0060(2) 0.1400(2) 0.0230(6) Uani 1 1 d .
H28 H 0.5389 1.0775 0.1681 0.028 Uiso 1 1 calc R
O29 O 0.75262(15) 0.69012(15) 0.01547(15) 0.0228(4) Uani 1 1 d .
C30 C 0.8716(2) 0.6617(2) -0.0281(2) 0.0178(6) Uani 1 1 d .
N31 N 0.88713(19) 0.59669(18) -0.11259(17) 0.0191(5) Uani 1 1 d .
C32 C 1.0025(2) 0.5601(2) -0.1540(2) 0.0179(6) Uani 1 1 d .
N33 N 1.10109(18) 0.58487(18) -0.11759(17) 0.0192(5) Uani 1 1 d .
C34 C 1.0800(2) 0.6508(2) -0.0320(2) 0.0172(5) Uani 1 1 d .
C35 C 0.9650(2) 0.6937(2) 0.0187(2) 0.0189(6) Uani 1 1 d .
H35 H 0.9511 0.7408 0.0799 0.023 Uiso 1 1 calc R
C36 C 0.5433(2) 0.7581(2) 0.6732(2) 0.0191(6) Uani 1 1 d .
C37 C 0.6189(2) 0.7042(2) 0.7550(2) 0.0225(6) Uani 1 1 d .
H37 H 0.7022 0.7086 0.7492 0.027 Uiso 1 1 calc R
C38 C 0.5737(3) 0.6433(3) 0.8462(2) 0.0281(7) Uani 1 1 d .
H38 H 0.6266 0.6040 0.9012 0.034 Uiso 1 1 calc R
C39 C 0.4523(3) 0.6403(3) 0.8563(2) 0.0320(7) Uani 1 1 d .
H39 H 0.4209 0.6000 0.9192 0.038 Uiso 1 1 calc R
C40 C 0.3752(3) 0.6957(3) 0.7751(2) 0.0338(8) Uani 1 1 d .
H40 H 0.2910 0.6945 0.7832 0.041 Uiso 1 1 calc R
C41 C 0.4208(2) 0.7526(2) 0.6829(2) 0.0230(6) Uani 1 1 d .
H41 H 0.3687 0.7881 0.6259 0.028 Uiso 1 1 calc R
C42 C 1.0239(2) 0.4857(2) -0.2489(2) 0.0192(6) Uani 1 1 d .
C43 C 1.1414(2) 0.4465(2) -0.2976(2) 0.0256(6) Uani 1 1 d .
H43 H 1.2085 0.4682 -0.2709 0.031 Uiso 1 1 calc R
C44 C 1.1605(3) 0.3757(3) -0.3855(2) 0.0320(7) Uani 1 1 d .
H44 H 1.2408 0.3497 -0.4190 0.038 Uiso 1 1 calc R
C45 C 1.0632(3) 0.3427(2) -0.4248(2) 0.0264(7) Uani 1 1 d .
H45 H 1.0768 0.2941 -0.4848 0.032 Uiso 1 1 calc R
C46 C 0.9457(2) 0.3817(2) -0.3753(2) 0.0283(7) Uani 1 1 d .
H46 H 0.8788 0.3587 -0.4009 0.034 Uiso 1 1 calc R
C47 C 0.9261(2) 0.4536(2) -0.2892(2) 0.0249(6) Uani 1 1 d .
H47 H 0.8454 0.4815 -0.2572 0.030 Uiso 1 1 calc R

loop_
_atom_site_aniso_label
_atom_site_aniso_U_11
_atom_site_aniso_U_22
_atom_site_aniso_U_33
_atom_site_aniso_U_23
_atom_site_aniso_U_13
_atom_site_aniso_U_12
O1 0.0196(8) 0.0227(8) 0.0272(9) -0.0114(7) -0.0027(7) -0.0039(7)
C2 0.0218(11) 0.0229(11) 0.0169(11) -0.0048(10) 0.0025(10) -0.0122(9)
C3 0.0174(11) 0.0239(12) 0.0242(13) -0.0017(10) 0.0017(10) -0.0052(10)
C4 0.0177(11) 0.0266(12) 0.0232(12) -0.0018(10) -0.0029(10) -0.0057(10)
C5 0.0274(12) 0.0249(12) 0.0168(12) -0.0043(10) 0.0007(10) -0.0134(10)
C6 0.0206(11) 0.0174(11) 0.0168(11) -0.0019(9) 0.0037(10) -0.0056(9)
C7 0.0145(10) 0.0268(12) 0.0205(12) 0.0011(10) -0.0004(10) -0.0121(9)
O8 0.0290(9) 0.0161(8) 0.0204(9) -0.0008(7) 0.0025(8) -0.0029(7)
C9 0.0175(11) 0.0199(11) 0.0152(11) -0.0007(9) -0.0039(9) -0.0038(9)
C10 0.0251(12) 0.0203(12) 0.0209(12) 0.0012(10) -0.0059(10) -0.0078(10)
C11 0.0268(12) 0.0146(11) 0.0245(12) -0.0048(10) -0.0045(11) -0.0041(10)
C12 0.0204(11) 0.0236(12) 0.0178(12) -0.0022(10) -0.0033(10) 0.0011(10)
C13 0.0155(10) 0.0203(11) 0.0181(11) -0.0004(9) -0.0036(9) -0.0070(9)
C14 0.0208(11) 0.0159(10) 0.0199(12) -0.0015(9) -0.0045(10) -0.0079(9)
O15 0.0193(8) 0.0257(9) 0.0192(8) 0.0006(7) -0.0023(7) -0.0098(7)
C16 0.0161(11) 0.0185(11) 0.0228(12) -0.0073(10) 0.0020(10) -0.0026(9)
N17 0.0176(9) 0.0158(9) 0.0177(10) -0.0027(8) -0.0010(8) -0.0038(8)
C18 0.0154(10) 0.0160(11) 0.0208(12) -0.0096(9) -0.0007(9) 0.0002(9)
N19 0.0178(9) 0.0209(10) 0.0177(10) -0.0051(8) 0.0016(8) -0.0029(8)
C20 0.0164(10) 0.0191(11) 0.0158(11) -0.0069(9) -0.0018(9) -0.0023(9)
C21 0.0186(11) 0.0184(11) 0.0181(11) -0.0028(9) 0.0044(10) -0.0058(9)
O22 0.0170(8) 0.0390(10) 0.0136(8) -0.0072(7) 0.0028(7) -0.0065(7)
C23 0.0125(10) 0.0289(12) 0.0142(11) -0.0099(9) -0.0005(9) -0.0066(9)
C24 0.0148(10) 0.0209(11) 0.0236(12) -0.0012(10) -0.0065(10) -0.0053(9)
C25 0.0097(10) 0.0203(11) 0.0264(12) -0.0087(10) -0.0018(10) -0.0019(9)
C26 0.0193(11) 0.0279(12) 0.0179(12) -0.0049(10) 0.0031(10) -0.0076(10)
C27 0.0254(12) 0.0227(12) 0.0247(13) 0.0022(11) -0.0030(11) -0.0065(10)
C28 0.0195(11) 0.0234(12) 0.0261(13) -0.0066(11) -0.0037(11) -0.0028(10)
O29 0.0147(7) 0.0236(8) 0.0320(10) -0.0112(7) 0.0048(7) -0.0073(7)
C30 0.0176(11) 0.0154(11) 0.0189(12) -0.0018(9) 0.0026(10) -0.0022(9)
N31 0.0203(9) 0.0194(10) 0.0188(10) -0.0018(8) -0.0010(8) -0.0066(8)
C32 0.0196(11) 0.0132(10) 0.0200(12) 0.0032(9) -0.0003(10) -0.0043(9)
N33 0.0176(9) 0.0177(10) 0.0212(10) -0.0022(8) -0.0027(8) -0.0014(8)
C34 0.0179(11) 0.0143(10) 0.0199(12) -0.0006(9) -0.0036(10) -0.0041(9)
C35 0.0196(11) 0.0183(11) 0.0193(12) -0.0047(10) 0.0001(10) -0.0048(9)
C36 0.0177(11) 0.0187(11) 0.0214(12) -0.0093(10) 0.0010(10) -0.0030(9)
C37 0.0164(11) 0.0261(12) 0.0266(13) -0.0069(11) 0.0015(10) -0.0071(10)
C38 0.0299(13) 0.0322(14) 0.0230(13) 0.0003(11) -0.0071(11) -0.0078(12)
C39 0.0314(13) 0.0488(16) 0.0202(13) 0.0034(12) 0.0037(11) -0.0224(12)
C40 0.0215(12) 0.0539(18) 0.0276(14) 0.0011(13) 0.0030(12) -0.0156(12)
C41 0.0210(11) 0.0252(12) 0.0223(12) -0.0020(10) -0.0031(10) -0.0038(10)
C42 0.0225(11) 0.0131(11) 0.0208(12) 0.0017(9) -0.0018(10) -0.0028(9)
C43 0.0221(12) 0.0264(13) 0.0291(14) -0.0088(11) -0.0023(11) -0.0045(11)
C44 0.0220(12) 0.0397(15) 0.0341(15) -0.0150(13) 0.0026(12) -0.0042(12)
C45 0.0281(13) 0.0232(13) 0.0266(13) -0.0071(11) -0.0013(11) -0.0020(11)
C46 0.0250(12) 0.0328(14) 0.0311(14) -0.0141(12) -0.0039(11) -0.0095(11)
C47 0.0201(11) 0.0282(13) 0.0275(13) -0.0112(11) 0.0014(11) -0.0054(10)

loop_
_atom_type_symbol
_atom_type_description
_atom_type_scat_dispersion_real
_atom_type_scat_dispersion_imag
_atom_type_scat_source
C C 0.0181 0.0091 'International Tables Vol C Tables 4.2.6.8 and 6.1.1.4'
H H 0.0000 0.0000 'International Tables Vol C Tables 4.2.6.8 and 6.1.1.4'
N N 0.0311 0.0180 'International Tables Vol C Tables 4.2.6.8 and 6.1.1.4'
O O 0.0492 0.0322 'International Tables Vol C Tables 4.2.6.8 and 6.1.1.4'

loop_
_geom_angle_atom_site_label_1
_geom_angle_atom_site_label_2
_geom_angle_atom_site_label_3
_geom_angle
C34 O1 C2 122.94(19)
C3 C2 C7 122.4(2)
C3 C2 O1 115.1(2)
C7 C2 O1 122.4(2)
C2 C3 C4 118.7(2)
C2 C3 H3 120.6
C4 C3 H3 120.6
C5 C4 C3 121.1(2)
C5 C4 H4 119.5
C3 C4 H4 119.5
C4 C5 C6 118.3(2)
C4 C5 H5 120.9
C6 C5 H5 120.9
C7 C6 C5 122.3(2)
C7 C6 O8 117.0(2)
C5 C6 O8 120.6(2)
C2 C7 C6 117.1(2)
C2 C7 H7 121.4
C6 C7 H7 121.4
C9 O8 C6 116.81(19)
C10 C9 O8 116.5(2)
C10 C9 C14 121.0(2)
O8 C9 C14 122.4(2)
C9 C10 C11 119.6(2)
C9 C10 H10 120.2
C11 C10 H10 120.2
C12 C11 C10 120.8(2)
C12 C11 H11 119.6
C10 C11 H11 119.6
C11 C12 C13 118.7(2)
C11 C12 H12 120.7
C13 C12 H12 120.7
C12 C13 C14 121.9(2)
C12 C13 O15 117.4(2)
C14 C13 O15 120.5(2)
C13 C14 C9 118.0(2)
C13 C14 H14 121.0
C9 C14 H14 121.0
C16 O15 C13 119.15(19)
N17 C16 O15 112.0(2)
N17 C16 C21 124.0(2)
O15 C16 C21 124.0(2)
C16 N17 C18 115.5(2)
N19 C18 N17 125.9(2)
N19 C18 C36 117.4(2)
N17 C18 C36 116.7(2)
C20 N19 C18 116.0(2)
N19 C20 O22 114.1(2)
N19 C20 C21 124.0(2)
O22 C20 C21 121.9(2)
C16 C21 C20 114.5(2)
C16 C21 H21 122.7
C20 C21 H21 122.7
C20 O22 C23 116.21(18)
C28 C23 C24 121.8(2)
C28 C23 O22 121.3(2)
C24 C23 O22 116.9(2)
C25 C24 C23 117.9(2)
C25 C24 H24 121.1
C23 C24 H24 121.1
C24 C25 C26 122.1(2)
C24 C25 O29 116.3(2)
C26 C25 O29 121.3(2)
C25 C26 C27 118.1(2)
C25 C26 H26 121.0
C27 C26 H26 121.0
C28 C27 C26 121.3(2)
C28 C27 H27 119.4
C26 C27 H27 119.4
C23 C28 C27 118.9(2)
C23 C28 H28 120.6
C27 C28 H28 120.6
C30 O29 C25 120.3(2)
N31 C30 O29 113.0(2)
N31 C30 C35 124.8(2)
O29 C30 C35 122.0(2)
C30 N31 C32 115.8(2)
N31 C32 N33 125.7(2)
N31 C32 C42 117.4(2)
N33 C32 C42 117.0(2)
C34 N33 C32 116.0(2)
N33 C34 O1 111.1(2)
N33 C34 C35 123.9(2)
O1 C34 C35 124.9(2)
C34 C35 C30 113.8(2)
C34 C35 H35 123.1
C30 C35 H35 123.1
C37 C36 C41 119.7(2)
C37 C36 C18 121.2(2)
C41 C36 C18 119.1(2)
C36 C37 C38 120.3(2)
C36 C37 H37 119.9
C38 C37 H37 119.9
C39 C38 C37 119.7(3)
C39 C38 H38 120.1
C37 C38 H38 120.1
C38 C39 C40 120.3(3)
C38 C39 H39 119.8
C40 C39 H39 119.8
C41 C40 C39 120.0(3)
C41 C40 H40 120.0
C39 C40 H40 120.0
C40 C41 C36 119.9(2)
C40 C41 H41 120.0
C36 C41 H41 120.0
C43 C42 C47 119.4(2)
C43 C42 C32 120.4(2)
C47 C42 C32 120.2(2)
C42 C43 C44 119.9(3)
C42 C43 H43 120.0
C44 C43 H43 120.0
C45 C44 C43 120.6(3)
C45 C44 H44 119.7
C43 C44 H44 119.7
C44 C45 C46 119.3(3)
C44 C45 H45 120.4
C46 C45 H45 120.4
C47 C46 C45 120.2(3)
C47 C46 H46 119.9
C45 C46 H46 119.9
C46 C47 C42 120.5(2)
C46 C47 H47 119.7
C42 C47 H47 119.7

loop_
_geom_bond_atom_site_label_1
_geom_bond_atom_site_label_2
_geom_bond_distance
O1 C34 1.363(3)
O1 C2 1.393(3)
C2 C3 1.378(4)
C2 C7 1.383(3)
C3 C4 1.392(4)
C3 H3 0.9500
C4 C5 1.376(4)
C4 H4 0.9500
C5 C6 1.395(4)
C5 H5 0.9500
C6 C7 1.387(4)
C6 O8 1.396(3)
C7 H7 0.9500
O8 C9 1.380(3)
C9 C10 1.374(4)
C9 C14 1.393(3)
C10 C11 1.386(4)
C10 H10 0.9500
C11 C12 1.381(4)
C11 H11 0.9500
C12 C13 1.380(4)
C12 H12 0.9500
C13 C14 1.387(3)
C13 O15 1.395(3)
C14 H14 0.9500
O15 C16 1.361(3)
C16 N17 1.331(3)
C16 C21 1.382(4)
N17 C18 1.347(3)
C18 N19 1.338(3)
C18 C36 1.492(4)
N19 C20 1.320(3)
C20 O22 1.364(3)
C20 C21 1.391(4)
C21 H21 0.9500
O22 C23 1.400(3)
C23 C28 1.368(4)
C23 C24 1.397(3)
C24 C25 1.380(4)
C24 H24 0.9500
C25 C26 1.387(4)
C25 O29 1.395(3)
C26 C27 1.391(4)
C26 H26 0.9500
C27 C28 1.387(4)
C27 H27 0.9500
C28 H28 0.9500
O29 C30 1.370(3)
C30 N31 1.315(3)
C30 C35 1.388(4)
N31 C32 1.335(3)
C32 N33 1.340(3)
C32 C42 1.483(4)
N33 C34 1.329(3)
C34 C35 1.383(3)
C35 H35 0.9500
C36 C37 1.379(4)
C36 C41 1.394(4)
C37 C38 1.392(4)
C37 H37 0.9500
C38 C39 1.374(4)
C38 H38 0.9500
C39 C40 1.387(4)
C39 H39 0.9500
C40 C41 1.378(4)
C40 H40 0.9500
C41 H41 0.9500
C42 C43 1.390(4)
C42 C47 1.394(4)
C43 C44 1.389(4)
C43 H43 0.9500
C44 C45 1.389(4)
C44 H44 0.9500
C45 C46 1.393(4)
C45 H45 0.9500
C46 C47 1.380(4)
C46 H46 0.9500
C47 H47 0.9500

loop_
_geom_torsion_atom_site_label_1
_geom_torsion_atom_site_label_2
_geom_torsion_atom_site_label_3
_geom_torsion_atom_site_label_4
_geom_torsion
C34 O1 C2 C3 142.4(2)
C34 O1 C2 C7 -42.4(3)
C7 C2 C3 C4 -0.1(4)
O1 C2 C3 C4 175.1(2)
C2 C3 C4 C5 2.7(4)
C3 C4 C5 C6 -1.9(4)
C4 C5 C6 C7 -1.4(4)
C4 C5 C6 O8 -176.6(2)
C3 C2 C7 C6 -3.0(4)
O1 C2 C7 C6 -177.9(2)
C5 C6 C7 C2 3.8(4)
O8 C6 C7 C2 179.1(2)
C7 C6 O8 C9 129.6(2)
C5 C6 O8 C9 -55.0(3)
C6 O8 C9 C10 143.7(2)
C6 O8 C9 C14 -39.7(3)
O8 C9 C10 C11 175.1(2)
C14 C9 C10 C11 -1.6(4)
C9 C10 C11 C12 0.7(4)
C10 C11 C12 C13 0.3(4)
C11 C12 C13 C14 -0.5(4)
C11 C12 C13 O15 174.4(2)
C12 C13 C14 C9 -0.3(4)
O15 C13 C14 C9 -175.0(2)
C10 C9 C14 C13 1.4(4)
O8 C9 C14 C13 -175.1(2)
C12 C13 O15 C16 109.4(3)
C14 C13 O15 C16 -75.7(3)
C13 O15 C16 N17 -173.13(19)
C13 O15 C16 C21 6.2(3)
O15 C16 N17 C18 177.28(19)
C21 C16 N17 C18 -2.1(3)
C16 N17 C18 N19 1.1(3)
C16 N17 C18 C36 -179.2(2)
N17 C18 N19 C20 0.9(3)
C36 C18 N19 C20 -178.8(2)
C18 N19 C20 O22 179.1(2)
C18 N19 C20 C21 -2.1(3)
N17 C16 C21 C20 1.0(3)
O15 C16 C21 C20 -178.3(2)
N19 C20 C21 C16 1.2(3)
O22 C20 C21 C16 179.9(2)
N19 C20 O22 C23 -149.4(2)
C21 C20 O22 C23 31.9(3)
C20 O22 C23 C28 -98.5(3)
C20 O22 C23 C24 83.5(3)
C28 C23 C24 C25 0.4(4)
O22 C23 C24 C25 178.4(2)
C23 C24 C25 C26 0.4(4)
C23 C24 C25 O29 -173.1(2)
C24 C25 C26 C27 -1.1(4)
O29 C25 C26 C27 172.2(2)
C25 C26 C27 C28 0.8(4)
C24 C23 C28 C27 -0.6(4)
O22 C23 C28 C27 -178.5(2)
C26 C27 C28 C23 0.0(4)
C24 C25 O29 C30 -133.3(2)
C26 C25 O29 C30 53.1(3)
C25 O29 C30 N31 -145.4(2)
C25 O29 C30 C35 38.3(3)
O29 C30 N31 C32 -175.9(2)
C35 C30 N31 C32 0.2(4)
C30 N31 C32 N33 -0.7(4)
C30 N31 C32 C42 179.5(2)
N31 C32 N33 C34 0.8(4)
C42 C32 N33 C34 -179.4(2)
C32 N33 C34 O1 177.2(2)
C32 N33 C34 C35 -0.4(4)
C2 O1 C34 N33 172.4(2)
C2 O1 C34 C35 -10.0(4)
N33 C34 C35 C30 0.0(4)
O1 C34 C35 C30 -177.3(2)
N31 C30 C35 C34 0.0(4)
O29 C30 C35 C34 175.8(2)
N19 C18 C36 C37 156.5(2)
N17 C18 C36 C37 -23.2(3)
N19 C18 C36 C41 -23.4(3)
N17 C18 C36 C41 157.0(2)
C41 C36 C37 C38 0.9(4)
C18 C36 C37 C38 -179.0(2)
C36 C37 C38 C39 -2.2(4)
C37 C38 C39 C40 1.2(5)
C38 C39 C40 C41 1.1(5)
C39 C40 C41 C36 -2.4(5)
C37 C36 C41 C40 1.4(4)
C18 C36 C41 C40 -178.7(3)
N31 C32 C42 C43 178.6(2)
N33 C32 C42 C43 -1.2(3)
N31 C32 C42 C47 -2.0(3)
N33 C32 C42 C47 178.2(2)
C47 C42 C43 C44 -0.2(4)
C32 C42 C43 C44 179.2(3)
C42 C43 C44 C45 -0.5(4)
C43 C44 C45 C46 0.2(4)
C44 C45 C46 C47 0.9(4)
C45 C46 C47 C42 -1.7(4)
C43 C42 C47 C46 1.3(4)
C32 C42 C47 C46 -178.1(2)

loop_
_platon_squeeze_void_nr
_platon_squeeze_void_average_x
_platon_squeeze_void_average_y
_platon_squeeze_void_average_z
_platon_squeeze_void_volume
_platon_squeeze_void_count_electrons
_platon_squeeze_void_content
1 0.500 0.500 0.500 134 71 ' '
